data_7718482
loop_
_publ_author_name
'Rehfu&#xdf;, Wiebke G'
'Kalytta-Mewes, Andreas'
'Kraft, Maryana'
'Nguyen, Binh Minh'
'Br&#xfc;tting, Wolfgang'
'Volkmer, Dirk'

_publ_section_title
;
 Synthesis, electronic and photophysical investigations of
 ruthenium(II)-centred heterometallic Kuratowski complexes which feature
 redox-active metal centres.
;
_journal_issue 17
_journal_name_full 'Dalton transactions (Cambridge, England : 2003)'
_journal_page_first 6910
_journal_page_last 6921
_journal_paper_doi 10.1039/d5dt00088b
_journal_volume 54
_journal_year 2025
_chemical_formula_sum 'C60 H58 Br2 Cl4 Co4 N18 Ru'
_chemical_formula_weight 1669.65
_space_group_crystal_system cubic
_space_group_IT_number 227
_space_group_name_Hall '-F 4vw 2vw 3'
_space_group_name_H-M_alt 'F d -3 m :2'
_atom_sites_solution_hydrogens difmap
_audit_creation_method SHELXL-2018/3
_audit_update_record
;
2024-11-13 deposited with the CCDC.	2025-04-02 downloaded from the CCDC.
;
_cell_angle_alpha 90
_cell_angle_beta 90
_cell_angle_gamma 90
_cell_formula_units_Z 8
_cell_length_a 23.5457(4)
_cell_length_b 23.5457(4)
_cell_length_c 23.5457(4)
_cell_measurement_reflns_used 9834
_cell_measurement_temperature 200(2)
_cell_measurement_theta_max 33.296
_cell_measurement_theta_min 2.446
_cell_volume 13053.7(4)
_computing_cell_refinement 'SAINT V8.40A'
_computing_data_collection 'Bruker APEX3'
_computing_data_reduction 'SAINT V8.40A'
_computing_structure_refinement 'SHELXL-2018/3 (Sheldrick, 2018)'
_computing_structure_solution 'SHELXT 2014/5 (Sheldrick, 2014)'
_diffrn_ambient_temperature 200(2)
_diffrn_measured_fraction_theta_full 0.998
_diffrn_measured_fraction_theta_max 0.999
_diffrn_measurement_device_type 'Bruker D8 Venture APEX 3'
_diffrn_radiation_type MoK\a
_diffrn_radiation_wavelength 0.71073
_diffrn_reflns_av_R_equivalents 0.0378
_diffrn_reflns_av_unetI/netI 0.0071
_diffrn_reflns_Laue_measured_fraction_full 0.998
_diffrn_reflns_Laue_measured_fraction_max 0.999
_diffrn_reflns_limit_h_max 33
_diffrn_reflns_limit_h_min -33
_diffrn_reflns_limit_k_max 33
_diffrn_reflns_limit_k_min -32
_diffrn_reflns_limit_l_max 33
_diffrn_reflns_limit_l_min -33
_diffrn_reflns_number 86481
_diffrn_reflns_point_group_measured_fraction_full 0.998
_diffrn_reflns_point_group_measured_fraction_max 0.999
_diffrn_reflns_theta_full 25.242
_diffrn_reflns_theta_max 29.977
_diffrn_reflns_theta_min 2.447
_diffrn_source 'fine-focus sealed tube'
_exptl_absorpt_coefficient_mu 2.664
_exptl_absorpt_correction_T_max 0.7437
_exptl_absorpt_correction_T_min 0.6880
_exptl_absorpt_correction_type multi-scan
_exptl_absorpt_process_details SADABS-2016/2
_exptl_crystal_colour green
_exptl_crystal_density_diffrn 1.699
_exptl_crystal_description block
_exptl_crystal_F_000 6672
_exptl_crystal_size_max 0.07
_exptl_crystal_size_mid 0.06
_exptl_crystal_size_min 0.06
_refine_diff_density_max 0.383
_refine_diff_density_min -0.393
_refine_diff_density_rms 0.050
_refine_ls_extinction_method none
_refine_ls_goodness_of_fit_ref 1.099
_refine_ls_hydrogen_treatment refall
_refine_ls_matrix_type full
_refine_ls_number_parameters 67
_refine_ls_number_reflns 958
_refine_ls_number_restraints 1
_refine_ls_restrained_S_all 1.098
_refine_ls_R_factor_all 0.0258
_refine_ls_R_factor_gt 0.0231
_refine_ls_shift/su_max 0.001
_refine_ls_shift/su_mean 0.000
_refine_ls_structure_factor_coef Fsqd
_refine_ls_weighting_details 'w=1/[\s^2^(Fo^2^)+(0.0236P)^2^+42.8775P] where P=(Fo^2^+2Fc^2^)/3'
_refine_ls_weighting_scheme calc
_refine_ls_wR_factor_gt 0.0567
_refine_ls_wR_factor_ref 0.0591
_reflns_Friedel_coverage 0.000
_reflns_number_gt 895
_reflns_number_total 958
_reflns_threshold_expression 'I > 2\s(I)'
_cod_data_source_file d5dt00088b2.cif
_cod_data_source_block mo_DUW408_2A_0m_a
_cod_depositor_comments 'Adding full bibliography for 7718478--7718482.cif.'
_cod_original_cell_volume 13053.7(7)
_cod_original_sg_symbol_H-M 'F d -3 m'
_cod_database_code 7718482
_shelx_shelxl_version_number 2018/3
_shelx_space_group_comment
;
The symmetry employed for this shelxl refinement is uniquely defined
by the following loop, which should always be used as a source of
symmetry information in preference to the above space-group names.
They are only intended as comments.
;

loop_
_space_group_symop_operation_xyz
'x, y, z'
'-x+3/4, -y+1/4, z+1/2'
'-x+1/4, y+1/2, -z+3/4'
'x+1/2, -y+3/4, -z+1/4'
'z, x, y'
'z+1/2, -x+3/4, -y+1/4'
'-z+3/4, -x+1/4, y+1/2'
'-z+1/4, x+1/2, -y+3/4'
'y, z, x'
'-y+1/4, z+1/2, -x+3/4'
'y+1/2, -z+3/4, -x+1/4'
'-y+3/4, -z+1/4, x+1/2'
'y+3/4, x+1/4, -z+1/2'
'-y, -x, -z'
'y+1/4, -x+1/2, z+3/4'
'-y+1/2, x+3/4, z+1/4'
'x+3/4, z+1/4, -y+1/2'
'-x+1/2, z+3/4, y+1/4'
'-x, -z, -y'
'x+1/4, -z+1/2, y+3/4'
'z+3/4, y+1/4, -x+1/2'
'z+1/4, -y+1/2, x+3/4'
'-z+1/2, y+3/4, x+1/4'
'-z, -y, -x'
'x, y+1/2, z+1/2'
'-x+3/4, -y+3/4, z+1'
'-x+1/4, y+1, -z+5/4'
'x+1/2, -y+5/4, -z+3/4'
'z, x+1/2, y+1/2'
'z+1/2, -x+5/4, -y+3/4'
'-z+3/4, -x+3/4, y+1'
'-z+1/4, x+1, -y+5/4'
'y, z+1/2, x+1/2'
'-y+1/4, z+1, -x+5/4'
'y+1/2, -z+5/4, -x+3/4'
'-y+3/4, -z+3/4, x+1'
'y+3/4, x+3/4, -z+1'
'-y, -x+1/2, -z+1/2'
'y+1/4, -x+1, z+5/4'
'-y+1/2, x+5/4, z+3/4'
'x+3/4, z+3/4, -y+1'
'-x+1/2, z+5/4, y+3/4'
'-x, -z+1/2, -y+1/2'
'x+1/4, -z+1, y+5/4'
'z+3/4, y+3/4, -x+1'
'z+1/4, -y+1, x+5/4'
'-z+1/2, y+5/4, x+3/4'
'-z, -y+1/2, -x+1/2'
'x+1/2, y, z+1/2'
'-x+5/4, -y+1/4, z+1'
'-x+3/4, y+1/2, -z+5/4'
'x+1, -y+3/4, -z+3/4'
'z+1/2, x, y+1/2'
'z+1, -x+3/4, -y+3/4'
'-z+5/4, -x+1/4, y+1'
'-z+3/4, x+1/2, -y+5/4'
'y+1/2, z, x+1/2'
'-y+3/4, z+1/2, -x+5/4'
'y+1, -z+3/4, -x+3/4'
'-y+5/4, -z+1/4, x+1'
'y+5/4, x+1/4, -z+1'
'-y+1/2, -x, -z+1/2'
'y+3/4, -x+1/2, z+5/4'
'-y+1, x+3/4, z+3/4'
'x+5/4, z+1/4, -y+1'
'-x+1, z+3/4, y+3/4'
'-x+1/2, -z, -y+1/2'
'x+3/4, -z+1/2, y+5/4'
'z+5/4, y+1/4, -x+1'
'z+3/4, -y+1/2, x+5/4'
'-z+1, y+3/4, x+3/4'
'-z+1/2, -y, -x+1/2'
'x+1/2, y+1/2, z'
'-x+5/4, -y+3/4, z+1/2'
'-x+3/4, y+1, -z+3/4'
'x+1, -y+5/4, -z+1/4'
'z+1/2, x+1/2, y'
'z+1, -x+5/4, -y+1/4'
'-z+5/4, -x+3/4, y+1/2'
'-z+3/4, x+1, -y+3/4'
'y+1/2, z+1/2, x'
'-y+3/4, z+1, -x+3/4'
'y+1, -z+5/4, -x+1/4'
'-y+5/4, -z+3/4, x+1/2'
'y+5/4, x+3/4, -z+1/2'
'-y+1/2, -x+1/2, -z'
'y+3/4, -x+1, z+3/4'
'-y+1, x+5/4, z+1/4'
'x+5/4, z+3/4, -y+1/2'
'-x+1, z+5/4, y+1/4'
'-x+1/2, -z+1/2, -y'
'x+3/4, -z+1, y+3/4'
'z+5/4, y+3/4, -x+1/2'
'z+3/4, -y+1, x+3/4'
'-z+1, y+5/4, x+1/4'
'-z+1/2, -y+1/2, -x'
'-x, -y, -z'
'x-3/4, y-1/4, -z-1/2'
'x-1/4, -y-1/2, z-3/4'
'-x-1/2, y-3/4, z-1/4'
'-z, -x, -y'
'-z-1/2, x-3/4, y-1/4'
'z-3/4, x-1/4, -y-1/2'
'z-1/4, -x-1/2, y-3/4'
'-y, -z, -x'
'y-1/4, -z-1/2, x-3/4'
'-y-1/2, z-3/4, x-1/4'
'y-3/4, z-1/4, -x-1/2'
'-y-3/4, -x-1/4, z-1/2'
'y, x, z'
'-y-1/4, x-1/2, -z-3/4'
'y-1/2, -x-3/4, -z-1/4'
'-x-3/4, -z-1/4, y-1/2'
'x-1/2, -z-3/4, -y-1/4'
'x, z, y'
'-x-1/4, z-1/2, -y-3/4'
'-z-3/4, -y-1/4, x-1/2'
'-z-1/4, y-1/2, -x-3/4'
'z-1/2, -y-3/4, -x-1/4'
'z, y, x'
'-x, -y+1/2, -z+1/2'
'x-3/4, y+1/4, -z'
'x-1/4, -y, z-1/4'
'-x-1/2, y-1/4, z+1/4'
'-z, -x+1/2, -y+1/2'
'-z-1/2, x-1/4, y+1/4'
'z-3/4, x+1/4, -y'
'z-1/4, -x, y-1/4'
'-y, -z+1/2, -x+1/2'
'y-1/4, -z, x-1/4'
'-y-1/2, z-1/4, x+1/4'
'y-3/4, z+1/4, -x'
'-y-3/4, -x+1/4, z'
'y, x+1/2, z+1/2'
'-y-1/4, x, -z-1/4'
'y-1/2, -x-1/4, -z+1/4'
'-x-3/4, -z+1/4, y'
'x-1/2, -z-1/4, -y+1/4'
'x, z+1/2, y+1/2'
'-x-1/4, z, -y-1/4'
'-z-3/4, -y+1/4, x'
'-z-1/4, y, -x-1/4'
'z-1/2, -y-1/4, -x+1/4'
'z, y+1/2, x+1/2'
'-x+1/2, -y, -z+1/2'
'x-1/4, y-1/4, -z'
'x+1/4, -y-1/2, z-1/4'
'-x, y-3/4, z+1/4'
'-z+1/2, -x, -y+1/2'
'-z, x-3/4, y+1/4'
'z-1/4, x-1/4, -y'
'z+1/4, -x-1/2, y-1/4'
'-y+1/2, -z, -x+1/2'
'y+1/4, -z-1/2, x-1/4'
'-y, z-3/4, x+1/4'
'y-1/4, z-1/4, -x'
'-y-1/4, -x-1/4, z'
'y+1/2, x, z+1/2'
'-y+1/4, x-1/2, -z-1/4'
'y, -x-3/4, -z+1/4'
'-x-1/4, -z-1/4, y'
'x, -z-3/4, -y+1/4'
'x+1/2, z, y+1/2'
'-x+1/4, z-1/2, -y-1/4'
'-z-1/4, -y-1/4, x'
'-z+1/4, y-1/2, -x-1/4'
'z, -y-3/4, -x+1/4'
'z+1/2, y, x+1/2'
'-x+1/2, -y+1/2, -z'
'x-1/4, y+1/4, -z-1/2'
'x+1/4, -y, z-3/4'
'-x, y-1/4, z-1/4'
'-z+1/2, -x+1/2, -y'
'-z, x-1/4, y-1/4'
'z-1/4, x+1/4, -y-1/2'
'z+1/4, -x, y-3/4'
'-y+1/2, -z+1/2, -x'
'y+1/4, -z, x-3/4'
'-y, z-1/4, x-1/4'
'y-1/4, z+1/4, -x-1/2'
'-y-1/4, -x+1/4, z-1/2'
'y+1/2, x+1/2, z'
'-y+1/4, x, -z-3/4'
'y, -x-1/4, -z-1/4'
'-x-1/4, -z+1/4, y-1/2'
'x, -z-1/4, -y-1/4'
'x+1/2, z+1/2, y'
'-x+1/4, z, -y-3/4'
'-z-1/4, -y+1/4, x-1/2'
'-z+1/4, y, -x-3/4'
'z, -y-1/4, -x-1/4'
'z+1/2, y+1/2, x'

loop_
_atom_site_label
_atom_site_type_symbol
_atom_site_fract_x
_atom_site_fract_y
_atom_site_fract_z
_atom_site_U_iso_or_equiv
_atom_site_adp_type
_atom_site_occupancy
_atom_site_site_symmetry_order
_atom_site_calc_flag
_atom_site_refinement_flags_posn
_atom_site_refinement_flags_adp
_atom_site_refinement_flags_occupancy
_atom_site_disorder_assembly
_atom_site_disorder_group
Ru Ru 0.125000 0.625000 0.625000 0.01809(11) Uani 1 24 d S T P . .
Co Co 0.21153(2) 0.71153(2) 0.71153(2) 0.02101(11) Uani 1 6 d S T P . .
Cl Cl 0.26570(2) 0.76570(2) 0.76570(2) 0.0378(2) Uani 1 6 d S T P . .
N1 N 0.24806(6) 0.65783(4) 0.65783(4) 0.0238(3) Uani 1 2 d S T P . .
N2 N 0.21543(9) 0.625000 0.625000 0.0218(4) Uani 1 4 d S T P . .
C1 C 0.30319(8) 0.64590(5) 0.64590(5) 0.0271(4) Uani 1 2 d S T P . .
C2 C 0.35427(9) 0.66787(6) 0.66787(6) 0.0338(4) Uani 1 2 d S T P . .
H2 H 0.3528(11) 0.6961(8) 0.6961(8) 0.041(7) Uiso 1 2 d S . P . .
C3 C 0.40430(8) 0.64657(6) 0.64657(6) 0.0345(4) Uani 1 2 d S T P . .
C4 C 0.46039(10) 0.66839(8) 0.66839(8) 0.0434(6) Uani 1 2 d S T P . .
H4A H 0.4555(13) 0.6957(10) 0.6957(10) 0.060(9) Uiso 1 2 d S . P . .
H4B H 0.4830(9) 0.6849(8) 0.6384(9) 0.055(6) Uiso 1 1 d . . . . .
C5 C 0.2986(2) 0.72623(16) 0.52377(16) 0.1073(17) Uani 1 2 d DS T P . .
H5 H 0.3306(15) 0.7100(14) 0.5400(14) 0.10(2) Uiso 0.8333 2 d DS . P A 1
Br Br 0.36210(8) 0.71251(4) 0.53749(4) 0.0412(3) Uani 0.1667 2 d S T P B 2

loop_
_atom_site_aniso_label
_atom_site_aniso_U_11
_atom_site_aniso_U_22
_atom_site_aniso_U_33
_atom_site_aniso_U_23
_atom_site_aniso_U_13
_atom_site_aniso_U_12
Ru 0.01809(11) 0.01809(11) 0.01809(11) 0.000 0.000 0.000
Co 0.02101(11) 0.02101(11) 0.02101(11) -0.00145(8) -0.00145(8) -0.00145(8)
Cl 0.0378(2) 0.0378(2) 0.0378(2) -0.00917(18) -0.00917(18) -0.00917(18)
N1 0.0195(7) 0.0260(4) 0.0260(4) -0.0031(6) -0.0009(4) -0.0009(4)
N2 0.0203(9) 0.0225(6) 0.0225(6) -0.0020(8) 0.000 0.000
C1 0.0209(8) 0.0302(6) 0.0302(6) -0.0058(7) -0.0004(4) -0.0004(4)
C2 0.0238(9) 0.0388(7) 0.0388(7) -0.0130(9) -0.0019(5) -0.0019(5)
C3 0.0208(8) 0.0413(7) 0.0413(7) -0.0097(9) -0.0025(5) -0.0025(5)
C4 0.0236(10) 0.0532(9) 0.0532(9) -0.0166(12) -0.0034(6) -0.0034(6)
C5 0.092(3) 0.115(3) 0.115(3) 0.029(3) 0.0246(18) -0.0246(18)
Br 0.0497(9) 0.0369(4) 0.0369(4) 0.0128(5) 0.0000(4) 0.0000(4)

loop_
_atom_type_symbol
_atom_type_description
_atom_type_scat_dispersion_real
_atom_type_scat_dispersion_imag
_atom_type_scat_source
C C 0.0033 0.0016 'International Tables Vol C Tables 4.2.6.8 and 6.1.1.4'
H H 0.0000 0.0000 'International Tables Vol C Tables 4.2.6.8 and 6.1.1.4'
Br Br -0.2901 2.4595 'International Tables Vol C Tables 4.2.6.8 and 6.1.1.4'
Cl Cl 0.1484 0.1585 'International Tables Vol C Tables 4.2.6.8 and 6.1.1.4'
Co Co 0.3494 0.9721 'International Tables Vol C Tables 4.2.6.8 and 6.1.1.4'
N N 0.0061 0.0033 'International Tables Vol C Tables 4.2.6.8 and 6.1.1.4'
Ru Ru -1.2594 0.8363 'International Tables Vol C Tables 4.2.6.8 and 6.1.1.4'

loop_
_geom_angle_atom_site_label_1
_geom_angle_atom_site_label_2
_geom_angle_atom_site_label_3
_geom_angle
_geom_angle_site_symmetry_1
_geom_angle_site_symmetry_3
_geom_angle_publ_flag
N2 Ru N2 180.0 82_545 57_455 ?
N2 Ru N2 90.0 82_545 50_464 ?
N2 Ru N2 90.0 57_455 50_464 ?
N2 Ru N2 90.0 82_545 77_455 ?
N2 Ru N2 90.0 57_455 77_455 ?
N2 Ru N2 90.0 50_464 77_455 ?
N2 Ru N2 90.0 82_545 6_456 ?
N2 Ru N2 90.0 57_455 6_456 ?
N2 Ru N2 90.0 50_464 6_456 ?
N2 Ru N2 180.0 77_455 6_456 ?
N2 Ru N2 90.0 82_545 . ?
N2 Ru N2 90.0 57_455 . ?
N2 Ru N2 180.0 50_464 . ?
N2 Ru N2 90.000(1) 77_455 . ?
N2 Ru N2 90.0 6_456 . ?
N1 Co N1 98.42(6) 57_455 77_455 ?
N1 Co N1 98.42(6) 57_455 . ?
N1 Co N1 98.42(6) 77_455 . ?
N1 Co Cl 119.05(4) 57_455 . ?
N1 Co Cl 119.05(4) 77_455 . ?
N1 Co Cl 119.05(4) . . ?
N2 N1 C1 108.09(15) . . ?
N2 N1 Co 119.21(12) . . ?
C1 N1 Co 132.70(12) . . ?
N1 N2 N1 109.80(19) . 76_456 ?
N1 N2 Ru 125.10(10) . . ?
N1 N2 Ru 125.10(10) 76_456 . ?
N1 C1 C1 107.01(10) . 76_456 ?
N1 C1 C2 131.68(18) . . ?
C1 C1 C2 121.31(12) 76_456 . ?
C3 C2 C1 117.64(19) . . ?
C3 C2 H2 123.2(17) . . ?
C1 C2 H2 119.2(17) . . ?
C2 C3 C3 121.05(12) . 76_456 ?
C2 C3 C4 120.13(19) . . ?
C3 C3 C4 118.82(13) 76_456 . ?
C3 C4 H4A 111.5(19) . . ?
C3 C4 H4B 111.7(12) . . ?
H4A C4 H4B 107.5(16) . . ?
C3 C4 H4B 111.7(12) . 115 ?
H4A C4 H4B 107.5(16) . 115 ?
H4B C4 H4B 107(2) . 115 ?
C5 C5 C5 119.95(3) 128_565 155_665 ?
C5 C5 Br 118.76(17) 128_565 . ?
C5 C5 Br 118.76(17) 155_665 . ?
C5 C5 H5 119.98(11) 128_565 . ?
C5 C5 H5 119.98(11) 155_665 . ?

loop_
_geom_bond_atom_site_label_1
_geom_bond_atom_site_label_2
_geom_bond_distance
_geom_bond_site_symmetry_2
_geom_bond_publ_flag
Ru N2 2.129(2) 82_545 ?
Ru N2 2.129(2) 57_455 ?
Ru N2 2.129(2) 50_464 ?
Ru N2 2.129(2) 77_455 ?
Ru N2 2.129(2) 6_456 ?
Ru N2 2.129(2) . ?
Co N1 1.9843(15) 57_455 ?
Co N1 1.9843(15) 77_455 ?
Co N1 1.9844(15) . ?
Co Cl 2.2091(9) . ?
N1 N2 1.3360(18) . ?
N1 C1 1.357(2) . ?
C1 C1 1.392(4) 76_456 ?
C1 C2 1.408(3) . ?
C2 C3 1.375(3) . ?
C2 H2 0.94(3) . ?
C3 C3 1.437(4) 76_456 ?
C3 C4 1.507(3) . ?
C4 H4A 0.92(3) . ?
C4 H4B 0.97(2) . ?
C4 H4B 0.97(2) 115 ?
C5 C5 1.392(6) 128_565 ?
C5 C5 1.392(6) 155_665 ?
C5 Br 1.563(6) . ?
C5 H5 0.927(10) . ?
